data_2109101
loop_
_publ_author_name
'Chukanov, Nikita V.'
'Kazheva, Olga N.'
'Fischer, Reinhard X.'
'Aksenov, Sergey M.'

_publ_section_title
;
 Refinement of the crystal structure of fresnoite,
 Ba<sub>2</sub>TiSi<sub>2</sub>O<sub>8</sub>, from L&#xf6;hley (Eifel
 district, Germany); Gladstone-Dale compatibility, electronic
 polarizability and vibrational spectroscopy of minerals and inorganic
 compounds with pentacoordinated Ti<sup>IV</sup> and a titanyl bond.
;
_journal_coeditor_code RA5120
_journal_issue 2
_journal_name_full 'Acta crystallographica Section B, Structural science, crystal engineering and materials'
_journal_page_first 184
_journal_page_last 194
_journal_paper_doi 10.1107/S2052520622012045
_journal_volume 79
_journal_year 2023
_chemical_formula_sum 'Ba2 O8 Si2 Ti'
_chemical_formula_weight 506.76
_space_group_crystal_system tetragonal
_space_group_IT_number 100
_space_group_name_Hall 'P 4 -2ab'
_space_group_name_H-M_alt 'P 4 b m'
_audit_creation_method SHELXL-2018/3
_cell_angle_alpha 90
_cell_angle_beta 90
_cell_angle_gamma 90
_cell_formula_units_Z 2
_cell_length_a 8.5104(12)
_cell_length_b 8.5104(12)
_cell_length_c 5.1975(10)
_cell_measurement_reflns_used 11109
_cell_measurement_temperature 293(2)
_cell_measurement_theta_max 33.378
_cell_measurement_theta_min 3.385
_cell_volume 376.44(10)
_computing_structure_refinement 'SHELXL-2018/3 (Sheldrick, 2018)'
_diffrn_ambient_temperature 293(2)
_diffrn_measured_fraction_theta_full 1.000
_diffrn_measured_fraction_theta_max 1.000
_diffrn_measurement_device_type 'Xcalibur, Eos'
_diffrn_radiation_type MoK\a
_diffrn_radiation_wavelength 0.71073
_diffrn_reflns_av_R_equivalents 0.0325
_diffrn_reflns_av_unetI/netI 0.0087
_diffrn_reflns_Laue_measured_fraction_full 1.000
_diffrn_reflns_Laue_measured_fraction_max 1.000
_diffrn_reflns_limit_h_max 13
_diffrn_reflns_limit_h_min -13
_diffrn_reflns_limit_k_max 13
_diffrn_reflns_limit_k_min -13
_diffrn_reflns_limit_l_max 8
_diffrn_reflns_limit_l_min -8
_diffrn_reflns_number 25512
_diffrn_reflns_point_group_measured_fraction_full 1.000
_diffrn_reflns_point_group_measured_fraction_max 1.000
_diffrn_reflns_theta_full 25.242
_diffrn_reflns_theta_max 33.378
_diffrn_reflns_theta_min 3.385
_exptl_absorpt_coefficient_mu 11.710
_exptl_absorpt_correction_type none
_exptl_crystal_colour yellow
_exptl_crystal_density_diffrn 4.471
_exptl_crystal_description parallelepiped
_exptl_crystal_F_000 452
_exptl_crystal_size_max 0.25
_exptl_crystal_size_mid 0.14
_exptl_crystal_size_min 0.13
_refine_diff_density_max 0.868
_refine_diff_density_min -0.648
_refine_diff_density_rms 0.120
_refine_ls_abs_structure_details
;
 Refined as an inversion twin.
;
_refine_ls_abs_structure_Flack 0.01(3)
_refine_ls_extinction_coef 0.0165(7)
_refine_ls_extinction_expression Fc^*^=kFc[1+0.001xFc^2^\l^3^/sin(2\q)]^-1/4^
_refine_ls_extinction_method 'SHELXL-2018/3 (Sheldrick 2018)'
_refine_ls_goodness_of_fit_ref 1.196
_refine_ls_hydrogen_treatment undef
_refine_ls_matrix_type full
_refine_ls_number_parameters 40
_refine_ls_number_reflns 807
_refine_ls_number_restraints 1
_refine_ls_restrained_S_all 1.196
_refine_ls_R_factor_all 0.0115
_refine_ls_R_factor_gt 0.0115
_refine_ls_shift/su_max 0.001
_refine_ls_shift/su_mean 0.000
_refine_ls_structure_factor_coef Fsqd
_refine_ls_weighting_details 'w=1/[\s^2^(Fo^2^)+(0.0047P)^2^+0.9597P] where P=(Fo^2^+2Fc^2^)/3'
_refine_ls_weighting_scheme calc
_refine_ls_wR_factor_gt 0.0267
_refine_ls_wR_factor_ref 0.0267
_reflns_Friedel_coverage 0.834
_reflns_Friedel_fraction_full 1.000
_reflns_Friedel_fraction_max 1.000
_reflns_number_gt 806
_reflns_number_total 807
_reflns_threshold_expression 'I > 2\s(I)'
_cod_data_source_file ra5120sup1.cif
_cod_data_source_block I
_cod_depositor_comments 'Adding full bibliography for 2109101.cif.'
_cod_original_cell_volume 376.44(13)
_cod_database_code 2109101
_cod_database_fobs_code 2109101
_shelx_shelxl_version_number 2018/3
_shelx_space_group_comment
;
The symmetry employed for this shelxl refinement is uniquely defined
by the following loop, which should always be used as a source of
symmetry information in preference to the above space-group names.
They are only intended as comments.
;

loop_
_space_group_symop_operation_xyz
'x, y, z'
'-x, -y, z'
'-y, x, z'
'y, -x, z'
'x+1/2, -y+1/2, z'
'-x+1/2, y+1/2, z'
'-y+1/2, -x+1/2, z'
'y+1/2, x+1/2, z'

loop_
_atom_site_label
_atom_site_type_symbol
_atom_site_fract_x
_atom_site_fract_y
_atom_site_fract_z
_atom_site_U_iso_or_equiv
_atom_site_adp_type
_atom_site_occupancy
_atom_site_site_symmetry_order
_atom_site_calc_flag
_atom_site_refinement_flags_posn
_atom_site_refinement_flags_adp
_atom_site_refinement_flags_occupancy
_atom_site_disorder_assembly
_atom_site_disorder_group
Ba1 Ba 0.32715(2) 0.82715(2) 0.00051(5) 0.00865(7) Uani 1 2 d S T P . .
Ti2 Ti 0.000000 0.000000 0.53608(18) 0.00667(19) Uani 1 4 d S T P . .
Si1 Si 0.12793(9) 0.62793(9) 0.5130(4) 0.00767(17) Uani 1 2 d S T P . .
O1 O 0.000000 0.000000 0.2106(9) 0.0149(9) Uani 1 4 d S T P . .
O2 O 0.000000 0.500000 0.6300(10) 0.0250(13) Uani 1 4 d S T P . .
O3 O 0.1260(3) 0.6260(3) 0.2067(6) 0.0088(5) Uani 1 2 d S T P . .
O4 O 0.2922(3) 0.5761(4) 0.6451(5) 0.0236(7) Uani 1 1 d . . . . .

loop_
_atom_site_aniso_label
_atom_site_aniso_U_11
_atom_site_aniso_U_22
_atom_site_aniso_U_33
_atom_site_aniso_U_23
_atom_site_aniso_U_13
_atom_site_aniso_U_12
Ba1 0.00940(8) 0.00940(8) 0.00715(9) -0.00086(9) -0.00086(9) -0.00491(6)
Ti2 0.0071(2) 0.0071(2) 0.0057(5) 0.000 0.000 0.000
Si1 0.0087(2) 0.0087(2) 0.0055(4) -0.0013(4) -0.0013(4) 0.0013(3)
O1 0.0178(14) 0.0178(14) 0.0091(18) 0.000 0.000 0.000
O2 0.035(2) 0.035(2) 0.0056(18) 0.000 0.000 -0.022(3)
O3 0.0098(8) 0.0098(8) 0.0067(12) -0.0002(7) -0.0002(7) -0.0013(11)
O4 0.0142(11) 0.0462(19) 0.0105(10) -0.0075(11) -0.0035(9) 0.0150(12)

loop_
_atom_type_symbol
_atom_type_description
_atom_type_scat_dispersion_real
_atom_type_scat_dispersion_imag
_atom_type_scat_source
O O 0.0106 0.0060 'International Tables Vol C Tables 4.2.6.8 and 6.1.1.4'
Si Si 0.0817 0.0704 'International Tables Vol C Tables 4.2.6.8 and 6.1.1.4'
Ti Ti 0.2776 0.4457 'International Tables Vol C Tables 4.2.6.8 and 6.1.1.4'
Ba Ba -0.3244 2.2819 'International Tables Vol C Tables 4.2.6.8 and 6.1.1.4'

loop_
_geom_angle_atom_site_label_1
_geom_angle_atom_site_label_2
_geom_angle_atom_site_label_3
_geom_angle
_geom_angle_site_symmetry_1
_geom_angle_site_symmetry_3
_geom_angle_publ_flag
O3 Ba1 O3 121.77(10) . 4_565 ?
O3 Ba1 O3 121.77(10) . 3_665 ?
O3 Ba1 O3 65.89(12) 4_565 3_665 ?
O3 Ba1 O4 73.10(9) . 8_454 ?
O3 Ba1 O4 162.00(10) 4_565 8_454 ?
O3 Ba1 O4 116.94(8) 3_665 8_454 ?
O3 Ba1 O4 73.10(9) . 1_554 ?
O3 Ba1 O4 116.94(8) 4_565 1_554 ?
O3 Ba1 O4 162.00(9) 3_665 1_554 ?
O4 Ba1 O4 54.51(11) 8_454 1_554 ?
O3 Ba1 O2 161.09(10) . 3_664 ?
O3 Ba1 O2 73.36(8) 4_565 3_664 ?
O3 Ba1 O2 73.36(8) 3_665 3_664 ?
O4 Ba1 O2 90.16(10) 8_454 3_664 ?
O4 Ba1 O2 90.16(10) 1_554 3_664 ?
O3 Ba1 O4 119.26(6) . 6_554 ?
O3 Ba1 O4 116.50(7) 4_565 6_554 ?
O3 Ba1 O4 68.87(9) 3_665 6_554 ?
O4 Ba1 O4 54.30(10) 8_454 6_554 ?
O4 Ba1 O4 95.49(8) 1_554 6_554 ?
O2 Ba1 O4 52.32(6) 3_664 6_554 ?
O3 Ba1 O4 119.26(6) . 4_564 ?
O3 Ba1 O4 68.87(9) 4_565 4_564 ?
O3 Ba1 O4 116.50(7) 3_665 4_564 ?
O4 Ba1 O4 95.49(8) 8_454 4_564 ?
O4 Ba1 O4 54.30(10) 1_554 4_564 ?
O2 Ba1 O4 52.32(6) 3_664 4_564 ?
O4 Ba1 O4 95.74(11) 6_554 4_564 ?
O3 Ba1 Si1 70.46(7) . 1_554 ?
O3 Ba1 Si1 142.36(7) 4_565 1_554 ?
O3 Ba1 Si1 142.36(7) 3_665 1_554 ?
O4 Ba1 Si1 27.26(6) 8_454 1_554 ?
O4 Ba1 Si1 27.26(6) 1_554 1_554 ?
O2 Ba1 Si1 90.63(8) 3_664 1_554 ?
O4 Ba1 Si1 74.36(6) 6_554 1_554 ?
O4 Ba1 Si1 74.36(6) 4_564 1_554 ?
O3 Ba1 Si1 143.94(5) . 4_564 ?
O3 Ba1 Si1 67.00(7) 4_565 4_564 ?
O3 Ba1 Si1 94.10(5) 3_665 4_564 ?
O4 Ba1 Si1 95.03(8) 8_454 4_564 ?
O4 Ba1 Si1 72.44(7) 1_554 4_564 ?
O2 Ba1 Si1 26.27(3) 3_664 4_564 ?
O4 Ba1 Si1 74.52(6) 6_554 4_564 ?
O4 Ba1 Si1 26.17(5) 4_564 4_564 ?
Si1 Ba1 Si1 83.49(4) 1_554 4_564 ?
O3 Ba1 Si1 143.94(5) . 3_664 ?
O3 Ba1 Si1 94.10(5) 4_565 3_664 ?
O3 Ba1 Si1 67.00(7) 3_665 3_664 ?
O4 Ba1 Si1 72.44(7) 8_454 3_664 ?
O4 Ba1 Si1 95.03(8) 1_554 3_664 ?
O2 Ba1 Si1 26.27(3) 3_664 3_664 ?
O4 Ba1 Si1 26.17(5) 6_554 3_664 ?
O4 Ba1 Si1 74.52(6) 4_564 3_664 ?
Si1 Ba1 Si1 83.49(4) 1_554 3_664 ?
Si1 Ba1 Si1 50.31(4) 4_564 3_664 ?
O3 Ba1 Si1 24.13(7) . . ?
O3 Ba1 Si1 102.32(6) 4_565 . ?
O3 Ba1 Si1 102.32(6) 3_665 . ?
O4 Ba1 Si1 94.48(7) 8_454 . ?
O4 Ba1 Si1 94.48(7) 1_554 . ?
O2 Ba1 Si1 174.78(8) 3_664 . ?
O4 Ba1 Si1 129.34(5) 6_554 . ?
O4 Ba1 Si1 129.34(5) 4_564 . ?
Si1 Ba1 Si1 94.59(3) 1_554 . ?
Si1 Ba1 Si1 154.718(15) 4_564 . ?
Si1 Ba1 Si1 154.718(15) 3_664 . ?
O1 Ti2 O4 106.75(9) . 6_545 ?
O1 Ti2 O4 106.75(9) . 7 ?
O4 Ti2 O4 85.24(5) 6_545 7 ?
O1 Ti2 O4 106.75(9) . 5_455 ?
O4 Ti2 O4 146.51(18) 6_545 5_455 ?
O4 Ti2 O4 85.24(5) 7 5_455 ?
O1 Ti2 O4 106.75(9) . 8_445 ?
O4 Ti2 O4 85.24(5) 6_545 8_445 ?
O4 Ti2 O4 146.51(18) 7 8_445 ?
O4 Ti2 O4 85.24(5) 5_455 8_445 ?
O1 Ti2 Ba1 127.473(13) . 3_656 ?
O4 Ti2 Ba1 42.28(9) 6_545 3_656 ?
O4 Ti2 Ba1 46.84(11) 7 3_656 ?
O4 Ti2 Ba1 112.91(10) 5_455 3_656 ?
O4 Ti2 Ba1 109.48(9) 8_445 3_656 ?
O1 Ti2 Ba1 127.473(13) . 1_546 ?
O4 Ti2 Ba1 46.84(11) 6_545 1_546 ?
O4 Ti2 Ba1 112.91(10) 7 1_546 ?
O4 Ti2 Ba1 109.48(9) 5_455 1_546 ?
O4 Ti2 Ba1 42.28(9) 8_445 1_546 ?
Ba1 Ti2 Ba1 68.276(14) 3_656 1_546 ?
O1 Ti2 Ba1 127.473(13) . 4_456 ?
O4 Ti2 Ba1 112.91(10) 6_545 4_456 ?
O4 Ti2 Ba1 109.48(9) 7 4_456 ?
O4 Ti2 Ba1 42.28(9) 5_455 4_456 ?
O4 Ti2 Ba1 46.84(11) 8_445 4_456 ?
Ba1 Ti2 Ba1 105.05(3) 3_656 4_456 ?
Ba1 Ti2 Ba1 68.276(14) 1_546 4_456 ?
O1 Ti2 Ba1 127.473(13) . 2_566 ?
O4 Ti2 Ba1 109.48(9) 6_545 2_566 ?
O4 Ti2 Ba1 42.28(9) 7 2_566 ?
O4 Ti2 Ba1 46.84(11) 5_455 2_566 ?
O4 Ti2 Ba1 112.91(10) 8_445 2_566 ?
Ba1 Ti2 Ba1 68.276(14) 3_656 2_566 ?
Ba1 Ti2 Ba1 105.05(3) 1_546 2_566 ?
Ba1 Ti2 Ba1 68.276(14) 4_456 2_566 ?
O3 Si1 O4 115.48(13) . 8_455 ?
O3 Si1 O4 115.48(13) . . ?
O4 Si1 O4 106.9(2) 8_455 . ?
O3 Si1 O2 110.7(2) . . ?
O4 Si1 O2 103.48(17) 8_455 . ?
O4 Si1 O2 103.48(17) . . ?
O3 Si1 Ba1 137.41(13) . 1_556 ?
O4 Si1 Ba1 53.45(12) 8_455 1_556 ?
O4 Si1 Ba1 53.45(12) . 1_556 ?
O2 Si1 Ba1 111.87(18) . 1_556 ?
O3 Si1 Ba1 133.90(8) . 4_466 ?
O4 Si1 Ba1 54.53(13) 8_455 4_466 ?
O4 Si1 Ba1 110.02(13) . 4_466 ?
O2 Si1 Ba1 49.28(11) . 4_466 ?
Ba1 Si1 Ba1 77.53(4) 1_556 4_466 ?
O3 Si1 Ba1 133.90(8) . 3_656 ?
O4 Si1 Ba1 110.02(13) 8_455 3_656 ?
O4 Si1 Ba1 54.53(13) . 3_656 ?
O2 Si1 Ba1 49.28(11) . 3_656 ?
Ba1 Si1 Ba1 77.53(4) 1_556 3_656 ?
Ba1 Si1 Ba1 70.11(3) 4_466 3_656 ?
O3 Si1 Ba1 42.82(13) . . ?
O4 Si1 Ba1 92.03(13) 8_455 . ?
O4 Si1 Ba1 92.03(13) . . ?
O2 Si1 Ba1 153.54(18) . . ?
Ba1 Si1 Ba1 94.59(3) 1_556 . ?
Ba1 Si1 Ba1 143.548(14) 4_466 . ?
Ba1 Si1 Ba1 143.548(14) 3_656 . ?
O3 Si1 Ba1 43.69(7) . 4_465 ?
O4 Si1 Ba1 91.58(11) 8_455 4_465 ?
O4 Si1 Ba1 158.05(12) . 4_465 ?
O2 Si1 Ba1 82.98(14) . 4_465 ?
Ba1 Si1 Ba1 143.696(15) 1_556 4_465 ?
Ba1 Si1 Ba1 90.22(2) 4_466 4_465 ?
Ba1 Si1 Ba1 130.33(3) 3_656 4_465 ?
Ba1 Si1 Ba1 75.19(4) . 4_465 ?
O3 Si1 Ba1 43.69(7) . 3_655 ?
O4 Si1 Ba1 158.05(12) 8_455 3_655 ?
O4 Si1 Ba1 91.58(11) . 3_655 ?
O2 Si1 Ba1 82.98(14) . 3_655 ?
Ba1 Si1 Ba1 143.696(15) 1_556 3_655 ?
Ba1 Si1 Ba1 130.33(3) 4_466 3_655 ?
Ba1 Si1 Ba1 90.22(2) 3_656 3_655 ?
Ba1 Si1 Ba1 75.19(4) . 3_655 ?
Ba1 Si1 Ba1 68.13(3) 4_465 3_655 ?
Si1 O2 Si1 136.9(3) 2_565 . ?
Si1 O2 Ba1 104.45(9) 2_565 3_656 ?
Si1 O2 Ba1 104.45(9) . 3_656 ?
Si1 O2 Ba1 104.45(9) 2_565 4_466 ?
Si1 O2 Ba1 104.45(9) . 4_466 ?
Ba1 O2 Ba1 94.41(15) 3_656 4_466 ?
Si1 O3 Ba1 113.05(17) . . ?
Si1 O3 Ba1 113.09(11) . 4_465 ?
Ba1 O3 Ba1 109.98(8) . 4_465 ?
Si1 O3 Ba1 113.09(11) . 3_655 ?
Ba1 O3 Ba1 109.98(8) . 3_655 ?
Ba1 O3 Ba1 96.49(10) 4_465 3_655 ?
Si1 O4 Ti2 138.08(18) . 5 ?
Si1 O4 Ba1 99.29(14) . 1_556 ?
Ti2 O4 Ba1 109.95(13) 5 1_556 ?
Si1 O4 Ba1 99.30(15) . 3_656 ?
Ti2 O4 Ba1 104.49(13) 5 3_656 ?
Ba1 O4 Ba1 99.60(9) 1_556 3_656 ?

loop_
_geom_bond_atom_site_label_1
_geom_bond_atom_site_label_2
_geom_bond_distance
_geom_bond_site_symmetry_2
_geom_bond_publ_flag
Ba1 O3 2.647(3) . ?
Ba1 O3 2.789(2) 4_565 ?
Ba1 O3 2.789(2) 3_665 ?
Ba1 O4 2.840(3) 8_454 ?
Ba1 O4 2.840(3) 1_554 ?
Ba1 O2 2.835(3) 3_664 ?
Ba1 O4 2.989(4) 6_554 ?
Ba1 O4 2.989(4) 4_564 ?
Ba1 Si1 3.4885(16) 1_554 ?
Ba1 Si1 3.6220(15) 4_564 ?
Ba1 Si1 3.6220(15) 3_664 ?
Ba1 Si1 3.5838(17) . ?
Ti2 O1 1.692(5) . ?
Ti2 O4 1.967(3) 6_545 ?
Ti2 O4 1.967(3) 7 ?
Ti2 O4 1.967(3) 5_455 ?
Ti2 O4 1.967(3) 8_445 ?
Si1 O3 1.592(4) . ?
Si1 O4 1.619(3) 8_455 ?
Si1 O4 1.619(3) . ?
Si1 O2 1.655(2) . ?
